data_1504101
loop_
_publ_author_name
'Shi, Baolu'
'Lewis, William'
'Campbell, Ian B.'
'Moody, Christopher J.'

_publ_section_title
;
 A concise route to pyridines from hydrazides by metal carbene N-H
 insertion, 1,2,4-triazine formation, and Diels-Alder reaction.
;
_journal_issue 16
_journal_name_full 'Organic letters'
_journal_page_first 3686
_journal_page_last 3688
_journal_paper_doi 10.1021/ol901502u
_journal_volume 11
_journal_year 2009
_chemical_formula_moiety 'C12 H11 N3 O2'
_chemical_formula_sum 'C12 H11 N3 O2'
_chemical_formula_weight 229.24
_chemical_name_systematic
; 
 ? 
;
_space_group_IT_number 14
_symmetry_cell_setting monoclinic
_symmetry_space_group_name_Hall '-P 2yn'
_symmetry_space_group_name_H-M 'P 1 21/n 1'
_atom_sites_solution_hydrogens geom
_atom_sites_solution_primary direct
_atom_sites_solution_secondary difmap
_audit_creation_method SHELXL-97
_cell_angle_alpha 90.00
_cell_angle_beta 92.508(2)
_cell_angle_gamma 90.00
_cell_formula_units_Z 4
_cell_length_a 7.5084(8)
_cell_length_b 8.3001(9)
_cell_length_c 17.5331(19)
_cell_measurement_reflns_used 3121
_cell_measurement_temperature 150(2)
_cell_measurement_theta_max 27.60
_cell_measurement_theta_min 2.33
_cell_volume 1091.6(2)
_computing_cell_refinement 'Bruker SAINT version 6.36A (Bruker, 2002)'
_computing_data_collection 'Bruker SMART version 5.625 (Bruker, 2001)'
_computing_data_reduction 'Bruker SAINT; SHELXTL (Sheldrick, 2008)'
_computing_molecular_graphics ' ?'
_computing_publication_material 'enCIFer(Allen et al.,2004);PLATON(Spek,2003)'
_computing_structure_refinement 'SHELXL-97 (Sheldrick, 2008)'
_computing_structure_solution 'SHELXS-97 (Sheldrick, 2008)'
_diffrn_ambient_temperature 150(2)
_diffrn_detector_area_resol_mean 8.366
_diffrn_measured_fraction_theta_full 0.996
_diffrn_measured_fraction_theta_max 0.993
_diffrn_measurement_device_type 'CCD area detector'
_diffrn_measurement_method \w
_diffrn_radiation_monochromator graphite
_diffrn_radiation_source 'sealed tube'
_diffrn_radiation_type MoK\a
_diffrn_radiation_wavelength 0.71073
_diffrn_reflns_av_R_equivalents 0.0295
_diffrn_reflns_av_sigmaI/netI 0.0261
_diffrn_reflns_limit_h_max 6
_diffrn_reflns_limit_h_min -9
_diffrn_reflns_limit_k_max 10
_diffrn_reflns_limit_k_min -10
_diffrn_reflns_limit_l_max 22
_diffrn_reflns_limit_l_min -22
_diffrn_reflns_number 6599
_diffrn_reflns_theta_full 27.50
_diffrn_reflns_theta_max 27.60
_diffrn_reflns_theta_min 2.33
_diffrn_standards_decay_% 0
_diffrn_standards_number 0
_exptl_absorpt_coefficient_mu 0.098
_exptl_absorpt_correction_T_max 0.969
_exptl_absorpt_correction_T_min 0.852
_exptl_absorpt_correction_type multi-scan
_exptl_absorpt_process_details 'SADABS 2007/2'
_exptl_crystal_colour YELLOW
_exptl_crystal_density_diffrn 1.395
_exptl_crystal_density_method 'not measured'
_exptl_crystal_description BLOCK
_exptl_crystal_F_000 480
_exptl_crystal_size_max 0.65
_exptl_crystal_size_mid 0.61
_exptl_crystal_size_min 0.32
_refine_diff_density_max 0.395
_refine_diff_density_min -0.275
_refine_diff_density_rms 0.061
_refine_ls_extinction_method none
_refine_ls_goodness_of_fit_ref 1.039
_refine_ls_hydrogen_treatment constr
_refine_ls_matrix_type full
_refine_ls_number_parameters 156
_refine_ls_number_reflns 2526
_refine_ls_number_restraints 0
_refine_ls_restrained_S_all 1.039
_refine_ls_R_factor_all 0.0501
_refine_ls_R_factor_gt 0.0456
_refine_ls_shift/su_max 0.000
_refine_ls_shift/su_mean 0.000
_refine_ls_structure_factor_coef Fsqd
_refine_ls_weighting_details 'calc w=1/[\s^2^(Fo^2^)+(0.0791P)^2^+0.1973P] where P=(Fo^2^+2Fc^2^)/3'
_refine_ls_weighting_scheme calc
_refine_ls_wR_factor_gt 0.1238
_refine_ls_wR_factor_ref 0.1283
_reflns_number_gt 2245
_reflns_number_total 2526
_reflns_threshold_expression >2\s(I)
_cod_data_source_file ol901502u_si_002.cif
_cod_data_source_block ph124a
_cod_depositor_comments
;
The following automatic conversions were performed:

'_symmetry_cell_setting' value 'Monoclinic' changed to 'monoclinic'
according to /home/saulius/struct/CIF-dictionaries/cif_core.dic
dictionary named 'cif_core.dic' version 2.4.2 from 2011-04-26.

Automatic conversion script
Id: cif_fix_values 1715 2011-07-08 13:25:40Z adriana 
;
_cod_original_sg_symbol_H-M 'P 21/n'
_cod_database_code 1504101

loop_
_symmetry_equiv_pos_as_xyz
'x, y, z'
'-x+1/2, y+1/2, -z+1/2'
'-x, -y, -z'
'x-1/2, -y-1/2, z-1/2'

loop_
_atom_site_label
_atom_site_type_symbol
_atom_site_fract_x
_atom_site_fract_y
_atom_site_fract_z
_atom_site_U_iso_or_equiv
_atom_site_adp_type
_atom_site_occupancy
_atom_site_symmetry_multiplicity
_atom_site_calc_flag
_atom_site_refinement_flags
N1 N 0.67150(14) 0.86057(12) 0.01971(5) 0.0298(2) Uani 1 1 d .
N2 N 0.71003(14) 0.98033(12) 0.06879(5) 0.0307(3) Uani 1 1 d .
C3 C 0.78597(14) 1.11371(13) 0.04140(6) 0.0242(2) Uani 1 1 d .
N4 N 0.82472(12) 1.13817(11) -0.03203(5) 0.0251(2) Uani 1 1 d .
C5 C 0.78235(14) 1.02154(13) -0.08172(6) 0.0239(2) Uani 1 1 d .
C6 C 0.70523(14) 0.87865(13) -0.05395(6) 0.0242(2) Uani 1 1 d .
C7 C 0.83114(14) 1.24504(13) 0.09635(6) 0.0252(3) Uani 1 1 d .
C8 C 0.87790(15) 1.39656(14) 0.06910(7) 0.0292(3) Uani 1 1 d .
H8A H 0.8769 1.4158 0.0157 0.035 Uiso 1 1 calc R
C9 C 0.92585(16) 1.51924(15) 0.11981(7) 0.0327(3) Uani 1 1 d .
H9A H 0.9578 1.6222 0.1011 0.039 Uiso 1 1 calc R
C10 C 0.92711(16) 1.49129(15) 0.19794(7) 0.0330(3) Uani 1 1 d .
H10A H 0.9630 1.5743 0.2326 0.040 Uiso 1 1 calc R
C11 C 0.87606(16) 1.34218(16) 0.22550(6) 0.0337(3) Uani 1 1 d .
H11A H 0.8737 1.3245 0.2790 0.040 Uiso 1 1 calc R
C12 C 0.82842(16) 1.21894(15) 0.17508(6) 0.0296(3) Uani 1 1 d .
H12A H 0.7940 1.1169 0.1941 0.036 Uiso 1 1 calc R
C13 C 0.82145(17) 1.05455(15) -0.16336(6) 0.0323(3) Uani 1 1 d .
H13A H 0.9125 1.1388 -0.1655 0.048 Uiso 1 1 calc R
H13B H 0.7123 1.0905 -0.1910 0.048 Uiso 1 1 calc R
H13C H 0.8650 0.9559 -0.1870 0.048 Uiso 1 1 calc R
C14 C 0.65283(15) 0.73927(13) -0.10556(6) 0.0257(2) Uani 1 1 d .
O15 O 0.64462(14) 0.74908(10) -0.17399(5) 0.0399(3) Uani 1 1 d .
O16 O 0.61537(12) 0.60784(10) -0.06644(5) 0.0317(2) Uani 1 1 d .
C17 C 0.56179(17) 0.46930(14) -0.11266(7) 0.0336(3) Uani 1 1 d .
H17A H 0.5193 0.3836 -0.0796 0.050 Uiso 1 1 calc R
H17B H 0.6640 0.4302 -0.1402 0.050 Uiso 1 1 calc R
H17C H 0.4659 0.5007 -0.1494 0.050 Uiso 1 1 calc R

loop_
_atom_site_aniso_label
_atom_site_aniso_U_11
_atom_site_aniso_U_22
_atom_site_aniso_U_33
_atom_site_aniso_U_23
_atom_site_aniso_U_13
_atom_site_aniso_U_12
N1 0.0356(5) 0.0264(5) 0.0276(5) 0.0007(4) 0.0022(4) -0.0051(4)
N2 0.0382(6) 0.0275(5) 0.0267(5) -0.0007(4) 0.0039(4) -0.0071(4)
C3 0.0223(5) 0.0250(5) 0.0254(5) 0.0015(4) 0.0015(4) 0.0000(4)
N4 0.0257(5) 0.0247(5) 0.0249(5) 0.0008(3) 0.0015(3) -0.0015(3)
C5 0.0227(5) 0.0242(5) 0.0249(5) 0.0020(4) 0.0005(4) 0.0014(4)
C6 0.0238(5) 0.0230(5) 0.0258(5) 0.0007(4) -0.0003(4) 0.0009(4)
C7 0.0220(5) 0.0270(6) 0.0267(5) -0.0022(4) 0.0017(4) -0.0006(4)
C8 0.0310(6) 0.0284(6) 0.0282(5) -0.0010(4) 0.0030(4) -0.0037(4)
C9 0.0333(6) 0.0280(6) 0.0370(6) -0.0047(5) 0.0044(5) -0.0048(5)
C10 0.0284(6) 0.0360(6) 0.0348(6) -0.0111(5) 0.0024(5) -0.0021(5)
C11 0.0343(6) 0.0408(7) 0.0261(6) -0.0048(5) 0.0030(5) 0.0000(5)
C12 0.0308(6) 0.0307(6) 0.0275(6) 0.0007(4) 0.0039(4) -0.0017(5)
C13 0.0420(7) 0.0304(6) 0.0247(5) 0.0017(4) 0.0033(5) -0.0062(5)
C14 0.0253(5) 0.0234(5) 0.0282(5) 0.0010(4) -0.0007(4) 0.0006(4)
O15 0.0615(6) 0.0308(5) 0.0270(4) -0.0010(3) -0.0018(4) -0.0067(4)
O16 0.0403(5) 0.0240(4) 0.0306(4) 0.0007(3) -0.0009(3) -0.0070(3)
C17 0.0389(7) 0.0235(6) 0.0384(6) -0.0034(5) 0.0004(5) -0.0057(5)

loop_
_atom_type_symbol
_atom_type_description
_atom_type_scat_dispersion_real
_atom_type_scat_dispersion_imag
_atom_type_scat_source
C C 0.0033 0.0016 'International Tables Vol C Tables 4.2.6.8 and 6.1.1.4'
H H 0.0000 0.0000 'International Tables Vol C Tables 4.2.6.8 and 6.1.1.4'
N N 0.0061 0.0033 'International Tables Vol C Tables 4.2.6.8 and 6.1.1.4'
O O 0.0106 0.0060 'International Tables Vol C Tables 4.2.6.8 and 6.1.1.4'

loop_
_geom_angle_atom_site_label_1
_geom_angle_atom_site_label_2
_geom_angle_atom_site_label_3
_geom_angle
C6 N1 N2 119.58(10)
N1 N2 C3 117.74(9)
N2 C3 N4 125.33(10)
N2 C3 C7 117.49(10)
N4 C3 C7 117.18(10)
C5 N4 C3 117.40(9)
N4 C5 C6 118.27(10)
N4 C5 C13 116.15(9)
C6 C5 C13 125.58(10)
N1 C6 C5 121.64(10)
N1 C6 C14 115.97(10)
C5 C6 C14 122.37(10)
C8 C7 C12 119.50(10)
C8 C7 C3 119.56(10)
C12 C7 C3 120.95(10)
C9 C8 C7 120.24(11)
C9 C8 H8A 119.9
C7 C8 H8A 119.9
C8 C9 C10 119.95(11)
C8 C9 H9A 120.0
C10 C9 H9A 120.0
C11 C10 C9 120.14(11)
C11 C10 H10A 119.9
C9 C10 H10A 119.9
C12 C11 C10 120.15(11)
C12 C11 H11A 119.9
C10 C11 H11A 119.9
C11 C12 C7 119.99(11)
C11 C12 H12A 120.0
C7 C12 H12A 120.0
C5 C13 H13A 109.5
C5 C13 H13B 109.5
H13A C13 H13B 109.5
C5 C13 H13C 109.5
H13A C13 H13C 109.5
H13B C13 H13C 109.5
O15 C14 O16 124.74(10)
O15 C14 C6 123.17(10)
O16 C14 C6 112.09(9)
C14 O16 C17 115.00(9)
O16 C17 H17A 109.5
O16 C17 H17B 109.5
H17A C17 H17B 109.5
O16 C17 H17C 109.5
H17A C17 H17C 109.5
H17B C17 H17C 109.5

loop_
_geom_bond_atom_site_label_1
_geom_bond_atom_site_label_2
_geom_bond_distance
N1 C6 1.3354(14)
N1 N2 1.3381(13)
N2 C3 1.3437(14)
C3 N4 1.3478(13)
C3 C7 1.4843(15)
N4 C5 1.3315(14)
C5 C6 1.4156(15)
C5 C13 1.4990(14)
C6 C14 1.5102(15)
C7 C8 1.3956(16)
C7 C12 1.3982(15)
C8 C9 1.3889(16)
C8 H8A 0.9500
C9 C10 1.3890(17)
C9 H9A 0.9500
C10 C11 1.3886(18)
C10 H10A 0.9500
C11 C12 1.3886(16)
C11 H11A 0.9500
C12 H12A 0.9500
C13 H13A 0.9800
C13 H13B 0.9800
C13 H13C 0.9800
C14 O15 1.2014(14)
C14 O16 1.3253(14)
O16 C17 1.4534(14)
C17 H17A 0.9800
C17 H17B 0.9800
C17 H17C 0.9800

loop_
_geom_torsion_atom_site_label_1
_geom_torsion_atom_site_label_2
_geom_torsion_atom_site_label_3
_geom_torsion_atom_site_label_4
_geom_torsion
C6 N1 N2 C3 -1.57(16)
N1 N2 C3 N4 0.95(17)
N1 N2 C3 C7 -179.02(9)
N2 C3 N4 C5 0.88(17)
C7 C3 N4 C5 -179.15(9)
C3 N4 C5 C6 -1.96(15)
C3 N4 C5 C13 178.01(9)
N2 N1 C6 C5 0.46(17)
N2 N1 C6 C14 -178.38(10)
N4 C5 C6 N1 1.38(16)
C13 C5 C6 N1 -178.59(10)
N4 C5 C6 C14 -179.86(9)
C13 C5 C6 C14 0.17(17)
N2 C3 C7 C8 -167.78(11)
N4 C3 C7 C8 12.25(15)
N2 C3 C7 C12 12.55(16)
N4 C3 C7 C12 -167.42(10)
C12 C7 C8 C9 1.67(17)
C3 C7 C8 C9 -178.00(10)
C7 C8 C9 C10 -0.08(18)
C8 C9 C10 C11 -1.68(18)
C9 C10 C11 C12 1.84(18)
C10 C11 C12 C7 -0.24(18)
C8 C7 C12 C11 -1.50(17)
C3 C7 C12 C11 178.16(10)
N1 C6 C14 O15 166.01(11)
C5 C6 C14 O15 -12.81(17)
N1 C6 C14 O16 -13.13(14)
C5 C6 C14 O16 168.05(10)
O15 C14 O16 C17 0.19(17)
C6 C14 O16 C17 179.31(9)
